data_7203081
loop_
_publ_author_name
'Zhang, Jianfeng'
'Cui, Zhanwei'
'Wang, Fei'
'Wang, Yadan'
'Miao, Zhiwei'
'Chen, Ruyu'

_publ_section_title
;
 Mannich type reactions of chlorophosphites, phosphoramides and
 aldehydes (ketones) under solvent-free and catalyst-free
 conditions---synthesis of N-phosphoramino \a-aminophosphonates
;
_journal_issue 12
_journal_name_full 'Green Chemistry'
_journal_page_first 1341
_journal_paper_doi 10.1039/b710008f
_journal_volume 9
_journal_year 2007
_chemical_formula_moiety 'C16 H27 N O7 P2'
_chemical_formula_sum 'C16 H27 N O7 P2'
_chemical_formula_weight 407.33
_chemical_name_systematic
;
?
;
_space_group_IT_number 2
_symmetry_cell_setting triclinic
_symmetry_space_group_name_Hall '-P 1'
_symmetry_space_group_name_H-M 'P -1'
_atom_sites_solution_hydrogens geom
_atom_sites_solution_primary direct
_atom_sites_solution_secondary difmap
_audit_creation_method SHELXL-97
_cell_angle_alpha 97.689(9)
_cell_angle_beta 98.771(7)
_cell_angle_gamma 111.382(16)
_cell_formula_units_Z 2
_cell_length_a 9.955(9)
_cell_length_b 10.404(9)
_cell_length_c 10.839(9)
_cell_measurement_reflns_used 2306
_cell_measurement_temperature 113(2)
_cell_measurement_theta_max 25.0
_cell_measurement_theta_min 2.6
_cell_volume 1011.0(15)
_computing_cell_refinement CrystalClear
_computing_data_collection CrystalClear
_computing_data_reduction CrystalClear
_computing_publication_material 'CrystalStructure 3.7.0'
_computing_structure_refinement 'SHELXL-97 (Sheldrick, 1997)'
_computing_structure_solution 'SHELXS-97 (Sheldrick, 1990)'
_diffrn_ambient_temperature 113(2)
_diffrn_detector_area_resol_mean 7.31
_diffrn_measured_fraction_theta_full 0.999
_diffrn_measured_fraction_theta_max 0.999
_diffrn_measurement_device_type 'Rigaku Saturn'
_diffrn_measurement_method \w
_diffrn_radiation_monochromator confocal
_diffrn_radiation_source 'rotating anode'
_diffrn_radiation_type MoK\a
_diffrn_radiation_wavelength 0.71070
_diffrn_reflns_av_R_equivalents 0.0440
_diffrn_reflns_av_sigmaI/netI 0.0540
_diffrn_reflns_limit_h_max 11
_diffrn_reflns_limit_h_min -11
_diffrn_reflns_limit_k_max 12
_diffrn_reflns_limit_k_min -12
_diffrn_reflns_limit_l_max 12
_diffrn_reflns_limit_l_min -12
_diffrn_reflns_number 10348
_diffrn_reflns_theta_full 25.00
_diffrn_reflns_theta_max 25.00
_diffrn_reflns_theta_min 1.94
_exptl_absorpt_coefficient_mu 0.251
_exptl_absorpt_correction_T_max 0.9802
_exptl_absorpt_correction_T_min 0.9657
_exptl_absorpt_correction_type multi-scan
_exptl_absorpt_process_details 'Jacobson, R. (1998) Private communication'
_exptl_crystal_colour colorless
_exptl_crystal_density_diffrn 1.338
_exptl_crystal_density_method 'not measured'
_exptl_crystal_description prism
_exptl_crystal_F_000 432
_exptl_crystal_size_max 0.14
_exptl_crystal_size_mid 0.12
_exptl_crystal_size_min 0.08
_refine_diff_density_max 0.327
_refine_diff_density_min -0.424
_refine_diff_density_rms 0.065
_refine_ls_extinction_method none
_refine_ls_goodness_of_fit_ref 1.123
_refine_ls_hydrogen_treatment mixed
_refine_ls_matrix_type full
_refine_ls_number_parameters 246
_refine_ls_number_reflns 3551
_refine_ls_number_restraints 1
_refine_ls_restrained_S_all 1.123
_refine_ls_R_factor_all 0.0725
_refine_ls_R_factor_gt 0.0574
_refine_ls_shift/su_max 0.000
_refine_ls_shift/su_mean 0.000
_refine_ls_structure_factor_coef Fsqd
_refine_ls_weighting_details 'calc w=1/[\s^2^(Fo^2^)+(0.0632P)^2^+0.2781P] where P=(Fo^2^+2Fc^2^)/3'
_refine_ls_weighting_scheme calc
_refine_ls_wR_factor_gt 0.1303
_refine_ls_wR_factor_ref 0.1388
_reflns_number_gt 2931
_reflns_number_total 3551
_reflns_threshold_expression >2sigma(I)
_cod_data_source_file b710008f.txt
_cod_data_source_block shelxl
_cod_database_code 7203081

loop_
_symmetry_equiv_pos_as_xyz
'x, y, z'
'-x, -y, -z'

loop_
_atom_site_label
_atom_site_type_symbol
_atom_site_fract_x
_atom_site_fract_y
_atom_site_fract_z
_atom_site_U_iso_or_equiv
_atom_site_adp_type
_atom_site_occupancy
_atom_site_symmetry_multiplicity
_atom_site_calc_flag
_atom_site_refinement_flags
_atom_site_disorder_assembly
_atom_site_disorder_group
P1 P 0.32939(9) 0.40280(8) 0.15140(7) 0.0227(2) Uani 1 1 d . . .
P2 P 0.71709(9) 0.38095(8) 0.25502(7) 0.0226(2) Uani 1 1 d . . .
O1 O 0.3172(2) 0.4513(2) 0.03069(19) 0.0293(5) Uani 1 1 d . . .
O2 O 0.2109(2) 0.4188(2) 0.22605(18) 0.0246(5) Uani 1 1 d . . .
O3 O 0.3018(2) 0.2404(2) 0.12769(19) 0.0282(5) Uani 1 1 d . . .
O4 O 0.6432(2) 0.2840(2) 0.33408(18) 0.0248(5) Uani 1 1 d . . .
O5 O 0.8708(2) 0.4905(2) 0.33767(19) 0.0300(5) Uani 1 1 d . . .
O6 O 0.7647(2) 0.3160(2) 0.13907(19) 0.0292(5) Uani 1 1 d . . .
O7 O 0.4363(2) 0.6199(2) 0.4651(2) 0.0285(5) Uani 1 1 d . . .
H7 H 0.410(4) 0.660(4) 0.531(3) 0.043 Uiso 1 1 d . . .
N1 N 0.6169(3) 0.4596(3) 0.1943(2) 0.0224(6) Uani 1 1 d D . .
H1 H 0.633(3) 0.483(3) 0.1233(17) 0.034 Uiso 1 1 d D . .
C1 C 0.1680(3) 0.3334(3) 0.3214(3) 0.0282(7) Uani 1 1 d . . .
H1A H 0.0836 0.3469 0.3506 0.034 Uiso 1 1 calc R . .
H1B H 0.2515 0.3653 0.3962 0.034 Uiso 1 1 calc R . .
C2 C 0.1245(3) 0.1772(3) 0.2672(3) 0.0303(8) Uani 1 1 d . . .
C3 C 0.2568(4) 0.1598(3) 0.2254(3) 0.0326(8) Uani 1 1 d . . .
H3A H 0.3404 0.1920 0.3002 0.039 Uiso 1 1 calc R . .
H3B H 0.2314 0.0587 0.1914 0.039 Uiso 1 1 calc R . .
C4 C -0.0083(3) 0.1232(3) 0.1539(3) 0.0366(8) Uani 1 1 d . . .
H4A H 0.0200 0.1705 0.0839 0.055 Uiso 1 1 calc R . .
H4B H -0.0898 0.1434 0.1801 0.055 Uiso 1 1 calc R . .
H4C H -0.0401 0.0212 0.1252 0.055 Uiso 1 1 calc R . .
C5 C 0.0871(4) 0.0955(4) 0.3735(3) 0.0415(9) Uani 1 1 d . . .
H5A H 0.0674 -0.0039 0.3425 0.062 Uiso 1 1 calc R . .
H5B H -0.0007 0.1030 0.3987 0.062 Uiso 1 1 calc R . .
H5C H 0.1707 0.1352 0.4473 0.062 Uiso 1 1 calc R . .
C6 C 0.5107(3) 0.4962(3) 0.2565(3) 0.0217(7) Uani 1 1 d . . .
H6 H 0.5092 0.4603 0.3376 0.026 Uiso 1 1 calc R . .
C7 C 0.5487(3) 0.6543(3) 0.2891(3) 0.0215(6) Uani 1 1 d . . .
C8 C 0.5075(3) 0.7106(3) 0.3945(3) 0.0218(6) Uani 1 1 d . . .
C9 C 0.5409(3) 0.8550(3) 0.4259(3) 0.0282(7) Uani 1 1 d . . .
H9 H 0.5132 0.8924 0.4981 0.034 Uiso 1 1 calc R . .
C10 C 0.6148(3) 0.9446(3) 0.3512(3) 0.0296(7) Uani 1 1 d . . .
H10 H 0.6377 1.0429 0.3723 0.036 Uiso 1 1 calc R . .
C11 C 0.6545(3) 0.8891(3) 0.2463(3) 0.0315(8) Uani 1 1 d . . .
H11 H 0.7038 0.9495 0.1946 0.038 Uiso 1 1 calc R . .
C12 C 0.6228(3) 0.7452(3) 0.2159(3) 0.0256(7) Uani 1 1 d . . .
H12 H 0.6521 0.7086 0.1444 0.031 Uiso 1 1 calc R . .
C13 C 0.9665(4) 0.6004(4) 0.2836(4) 0.0533(11) Uani 1 1 d . . .
H13A H 0.9124 0.6564 0.2509 0.064 Uiso 1 1 calc R . .
H13B H 0.9966 0.5572 0.2114 0.064 Uiso 1 1 calc R . .
C14 C 1.0977(4) 0.6926(4) 0.3815(3) 0.0463(10) Uani 1 1 d . . .
H14A H 1.0675 0.7354 0.4526 0.070 Uiso 1 1 calc R . .
H14B H 1.1616 0.7670 0.3449 0.070 Uiso 1 1 calc R . .
H14C H 1.1520 0.6372 0.4124 0.070 Uiso 1 1 calc R . .
C15 C 0.6591(4) 0.2161(4) 0.0276(3) 0.0393(9) Uani 1 1 d . . .
H15A H 0.5696 0.2374 0.0102 0.047 Uiso 1 1 calc R . .
H15B H 0.6291 0.1188 0.0427 0.047 Uiso 1 1 calc R . .
C16 C 0.7334(5) 0.2299(5) -0.0839(3) 0.0540(11) Uani 1 1 d . . .
H16A H 0.7665 0.3276 -0.0955 0.081 Uiso 1 1 calc R . .
H16B H 0.6632 0.1670 -0.1613 0.081 Uiso 1 1 calc R . .
H16C H 0.8188 0.2040 -0.0674 0.081 Uiso 1 1 calc R . .

loop_
_atom_site_aniso_label
_atom_site_aniso_U_11
_atom_site_aniso_U_22
_atom_site_aniso_U_33
_atom_site_aniso_U_23
_atom_site_aniso_U_13
_atom_site_aniso_U_12
P1 0.0254(5) 0.0250(4) 0.0228(4) 0.0079(3) 0.0114(3) 0.0122(3)
P2 0.0256(5) 0.0283(4) 0.0209(4) 0.0093(3) 0.0102(3) 0.0150(4)
O1 0.0335(13) 0.0400(13) 0.0213(11) 0.0150(10) 0.0127(9) 0.0168(11)
O2 0.0273(12) 0.0260(11) 0.0288(12) 0.0123(9) 0.0162(9) 0.0138(9)
O3 0.0309(12) 0.0218(11) 0.0353(13) 0.0067(10) 0.0148(10) 0.0110(9)
O4 0.0338(12) 0.0249(11) 0.0240(11) 0.0111(9) 0.0136(9) 0.0160(10)
O5 0.0260(12) 0.0351(12) 0.0278(12) 0.0130(10) 0.0061(9) 0.0085(10)
O6 0.0342(13) 0.0408(13) 0.0244(12) 0.0088(10) 0.0117(10) 0.0252(11)
O7 0.0430(14) 0.0275(12) 0.0262(12) 0.0138(10) 0.0209(11) 0.0185(10)
N1 0.0250(14) 0.0305(14) 0.0210(13) 0.0127(11) 0.0125(11) 0.0160(11)
C1 0.0326(18) 0.0306(17) 0.0283(17) 0.0165(14) 0.0164(14) 0.0131(15)
C2 0.0278(18) 0.0298(17) 0.0386(19) 0.0156(15) 0.0142(15) 0.0117(14)
C3 0.0317(19) 0.0262(17) 0.045(2) 0.0165(15) 0.0137(16) 0.0119(15)
C4 0.0299(19) 0.0327(18) 0.045(2) 0.0129(16) 0.0084(16) 0.0084(15)
C5 0.036(2) 0.037(2) 0.055(2) 0.0280(18) 0.0142(17) 0.0105(16)
C6 0.0260(16) 0.0243(15) 0.0235(16) 0.0094(13) 0.0147(13) 0.0144(13)
C7 0.0219(16) 0.0247(15) 0.0218(15) 0.0082(13) 0.0074(12) 0.0114(13)
C8 0.0248(16) 0.0223(15) 0.0230(16) 0.0105(13) 0.0075(13) 0.0119(13)
C9 0.0333(18) 0.0261(16) 0.0314(18) 0.0068(14) 0.0121(14) 0.0164(14)
C10 0.0350(19) 0.0170(15) 0.0390(19) 0.0083(14) 0.0126(15) 0.0101(14)
C11 0.0316(18) 0.0282(17) 0.0378(19) 0.0153(15) 0.0165(15) 0.0087(14)
C12 0.0299(18) 0.0255(16) 0.0289(17) 0.0106(14) 0.0147(14) 0.0146(14)
C13 0.035(2) 0.061(3) 0.048(2) 0.027(2) 0.0064(18) -0.0022(19)
C14 0.042(2) 0.041(2) 0.050(2) 0.0086(18) 0.0093(18) 0.0091(18)
C15 0.049(2) 0.045(2) 0.0269(19) 0.0017(16) 0.0055(16) 0.0245(18)
C16 0.066(3) 0.087(3) 0.030(2) 0.006(2) 0.0167(19) 0.054(3)

loop_
_atom_type_symbol
_atom_type_description
_atom_type_scat_dispersion_real
_atom_type_scat_dispersion_imag
_atom_type_scat_source
C C 0.0033 0.0016 'International Tables Vol C Tables 4.2.6.8 and 6.1.1.4'
H H 0.0000 0.0000 'International Tables Vol C Tables 4.2.6.8 and 6.1.1.4'
N N 0.0061 0.0033 'International Tables Vol C Tables 4.2.6.8 and 6.1.1.4'
O O 0.0106 0.0060 'International Tables Vol C Tables 4.2.6.8 and 6.1.1.4'
P P 0.1023 0.0942 'International Tables Vol C Tables 4.2.6.8 and 6.1.1.4'

loop_
_geom_angle_atom_site_label_1
_geom_angle_atom_site_label_2
_geom_angle_atom_site_label_3
_geom_angle
_geom_angle_site_symmetry_1
_geom_angle_site_symmetry_3
_geom_angle_publ_flag
O1 P1 O2 111.67(12) . . ?
O1 P1 O3 111.28(13) . . ?
O2 P1 O3 106.27(11) . . ?
O1 P1 C6 112.81(13) . . ?
O2 P1 C6 108.08(14) . . ?
O3 P1 C6 106.36(13) . . ?
O4 P2 O6 116.97(13) . . ?
O4 P2 O5 108.81(13) . . ?
O6 P2 O5 101.44(13) . . ?
O4 P2 N1 112.83(13) . . ?
O6 P2 N1 104.85(13) . . ?
O5 P2 N1 111.39(14) . . ?
C1 O2 P1 119.88(18) . . ?
C3 O3 P1 119.58(19) . . ?
C13 O5 P2 120.5(2) . . ?
C15 O6 P2 123.0(2) . . ?
C6 N1 P2 124.0(2) . . ?
O2 C1 C2 111.3(2) . . ?
C3 C2 C1 108.0(2) . . ?
C3 C2 C5 108.9(3) . . ?
C1 C2 C5 108.4(3) . . ?
C3 C2 C4 110.3(3) . . ?
C1 C2 C4 110.7(3) . . ?
C5 C2 C4 110.5(3) . . ?
O3 C3 C2 111.5(2) . . ?
N1 C6 C7 113.6(2) . . ?
N1 C6 P1 107.3(2) . . ?
C7 C6 P1 111.33(19) . . ?
C12 C7 C8 118.6(3) . . ?
C12 C7 C6 121.8(3) . . ?
C8 C7 C6 119.6(2) . . ?
O7 C8 C9 121.9(3) . . ?
O7 C8 C7 117.5(3) . . ?
C9 C8 C7 120.5(3) . . ?
C8 C9 C10 120.1(3) . . ?
C11 C10 C9 119.5(3) . . ?
C10 C11 C12 120.4(3) . . ?
C7 C12 C11 120.9(3) . . ?
O5 C13 C14 109.7(3) . . ?
O6 C15 C16 107.6(3) . . ?

loop_
_geom_bond_atom_site_label_1
_geom_bond_atom_site_label_2
_geom_bond_distance
_geom_bond_site_symmetry_2
_geom_bond_publ_flag
P1 O1 1.468(2) . ?
P1 O2 1.572(2) . ?
P1 O3 1.587(2) . ?
P1 C6 1.816(3) . ?
P2 O4 1.475(2) . ?
P2 O6 1.565(2) . ?
P2 O5 1.575(2) . ?
P2 N1 1.623(3) . ?
O2 C1 1.465(3) . ?
O3 C3 1.461(4) . ?
O5 C13 1.454(4) . ?
O6 C15 1.458(4) . ?
O7 C8 1.360(3) . ?
N1 C6 1.470(3) . ?
C1 C2 1.525(4) . ?
C2 C3 1.519(4) . ?
C2 C5 1.533(4) . ?
C2 C4 1.534(4) . ?
C6 C7 1.525(4) . ?
C7 C12 1.391(4) . ?
C7 C8 1.399(4) . ?
C8 C9 1.396(4) . ?
C9 C10 1.396(4) . ?
C10 C11 1.382(4) . ?
C11 C12 1.394(4) . ?
C13 C14 1.464(5) . ?
C15 C16 1.507(5) . ?

loop_
_geom_hbond_atom_site_label_D
_geom_hbond_atom_site_label_H
_geom_hbond_atom_site_label_A
_geom_hbond_distance_DH
_geom_hbond_distance_HA
_geom_hbond_distance_DA
_geom_hbond_angle_DHA
_geom_hbond_site_symmetry_A
N1 H1 O1 0.860(10) 1.950(11) 2.808(4) 176(3) 2_665
O7 H7 O4 0.90(4) 1.73(4) 2.624(3) 172(3) 2_666

loop_
_geom_torsion_atom_site_label_1
_geom_torsion_atom_site_label_2
_geom_torsion_atom_site_label_3
_geom_torsion_atom_site_label_4
_geom_torsion
_geom_torsion_site_symmetry_1
_geom_torsion_site_symmetry_2
_geom_torsion_site_symmetry_3
_geom_torsion_site_symmetry_4
_geom_torsion_publ_flag
O1 P1 O2 C1 158.0(2) . . . . ?
O3 P1 O2 C1 36.5(2) . . . . ?
C6 P1 O2 C1 -77.3(2) . . . . ?
O1 P1 O3 C3 -158.2(2) . . . . ?
O2 P1 O3 C3 -36.4(2) . . . . ?
C6 P1 O3 C3 78.5(2) . . . . ?
O4 P2 O5 C13 -179.1(3) . . . . ?
O6 P2 O5 C13 57.0(3) . . . . ?
N1 P2 O5 C13 -54.1(3) . . . . ?
O4 P2 O6 C15 67.6(3) . . . . ?
O5 P2 O6 C15 -174.2(2) . . . . ?
N1 P2 O6 C15 -58.2(3) . . . . ?
O4 P2 N1 C6 31.3(3) . . . . ?
O6 P2 N1 C6 159.7(2) . . . . ?
O5 P2 N1 C6 -91.4(2) . . . . ?
P1 O2 C1 C2 -51.5(3) . . . . ?
O2 C1 C2 C3 59.9(3) . . . . ?
O2 C1 C2 C5 177.8(2) . . . . ?
O2 C1 C2 C4 -61.0(3) . . . . ?
P1 O3 C3 C2 51.5(3) . . . . ?
C1 C2 C3 O3 -60.1(3) . . . . ?
C5 C2 C3 O3 -177.6(3) . . . . ?
C4 C2 C3 O3 61.0(3) . . . . ?
P2 N1 C6 C7 117.4(2) . . . . ?
P2 N1 C6 P1 -119.1(2) . . . . ?
O1 P1 C6 N1 -65.9(2) . . . . ?
O2 P1 C6 N1 170.16(17) . . . . ?
O3 P1 C6 N1 56.4(2) . . . . ?
O1 P1 C6 C7 59.1(2) . . . . ?
O2 P1 C6 C7 -64.9(2) . . . . ?
O3 P1 C6 C7 -178.68(18) . . . . ?
N1 C6 C7 C12 30.5(4) . . . . ?
P1 C6 C7 C12 -90.8(3) . . . . ?
N1 C6 C7 C8 -150.0(3) . . . . ?
P1 C6 C7 C8 88.7(3) . . . . ?
C12 C7 C8 O7 -179.5(3) . . . . ?
C6 C7 C8 O7 1.0(4) . . . . ?
C12 C7 C8 C9 -0.4(4) . . . . ?
C6 C7 C8 C9 -179.9(3) . . . . ?
O7 C8 C9 C10 179.7(3) . . . . ?
C7 C8 C9 C10 0.6(4) . . . . ?
C8 C9 C10 C11 0.0(5) . . . . ?
C9 C10 C11 C12 -0.8(5) . . . . ?
C8 C7 C12 C11 -0.4(4) . . . . ?
C6 C7 C12 C11 179.1(3) . . . . ?
C10 C11 C12 C7 1.0(5) . . . . ?
P2 O5 C13 C14 176.7(2) . . . . ?
P2 O6 C15 C16 153.5(2) . . . . ?
